data_7104815
loop_
_publ_author_name
'Braband, Henrik'
'Abram, Ulrich'

_publ_section_title
;
 Stable nitridorhenium(V) complexes with an N-heterocyclic carbene
;
_journal_coden_ASTM CHCOFS
_journal_issue 19
_journal_name_full
;
 Chemical Communications (Cambridge, United Kingdom)
;
_journal_page_first 2436
_journal_page_last 2437
_journal_paper_doi 10.1039/b307216a
_journal_year 2003
_chemical_formula_sum 'C36 H37 Cl2 N4 P2 Re'
_chemical_formula_weight 844.74
_chemical_name_systematic
;
Dichlorobis(dimethylphenylphosphine)(1,3,4-triphenyl-1,2,4-triazol-5-ylidene)
nitridorhenium(V)
;
_space_group_IT_number 14
_symmetry_cell_setting monoclinic
_symmetry_space_group_name_Hall '-P 2ybc'
_symmetry_space_group_name_H-M 'P 1 21/c 1'
_atom_sites_solution_hydrogens geom
_atom_sites_solution_primary direct
_atom_sites_solution_secondary difmap
_audit_creation_method SHELXL-97
_cell_angle_alpha 90.00
_cell_angle_beta 113.48(1)
_cell_angle_gamma 90.00
_cell_formula_units_Z 4
_cell_length_a 10.825(2)
_cell_length_b 31.595(3)
_cell_length_c 11.319(3)
_cell_measurement_reflns_used 25
_cell_measurement_temperature 293(2)
_cell_measurement_theta_max 11.55
_cell_measurement_theta_min 6.03
_cell_volume 3550.6(11)
_computing_cell_refinement CAD4
_computing_data_collection CAD4
_computing_data_reduction HELENA
_computing_publication_material 'SHELXL-97 (Sheldrick, 1997)'
_computing_structure_refinement 'SHELXL-97 (Sheldrick, 1997)'
_computing_structure_solution SIR-97
_diffrn_ambient_temperature 293(2)
_diffrn_measured_fraction_theta_full 0.989
_diffrn_measured_fraction_theta_max 0.989
_diffrn_measurement_device_type 'CAD4 ENRAF NONIUS'
_diffrn_measurement_method omega-scans
_diffrn_radiation_monochromator graphite
_diffrn_radiation_source 'fine-focus sealed tube'
_diffrn_radiation_type MoK\a
_diffrn_radiation_wavelength 0.71073
_diffrn_reflns_av_R_equivalents 0.0761
_diffrn_reflns_av_sigmaI/netI 0.1783
_diffrn_reflns_limit_h_max 11
_diffrn_reflns_limit_h_min -12
_diffrn_reflns_limit_k_max 0
_diffrn_reflns_limit_k_min -36
_diffrn_reflns_limit_l_max 12
_diffrn_reflns_limit_l_min -1
_diffrn_reflns_number 6427
_diffrn_reflns_theta_full 24.00
_diffrn_reflns_theta_max 24.00
_diffrn_reflns_theta_min 3.24
_diffrn_standards_decay_% 0
_diffrn_standards_interval_count 3600
_diffrn_standards_interval_time 500
_diffrn_standards_number 3
_exptl_absorpt_coefficient_mu 3.694
_exptl_absorpt_correction_T_max 0.9772
_exptl_absorpt_correction_T_min 0.8321
_exptl_absorpt_correction_type psi-scan
_exptl_crystal_colour yellow
_exptl_crystal_density_diffrn 1.580
_exptl_crystal_density_method 'not measured'
_exptl_crystal_description block
_exptl_crystal_F_000 1680
_exptl_crystal_size_max 0.22
_exptl_crystal_size_mid 0.20
_exptl_crystal_size_min 0.18
_refine_diff_density_max 0.738
_refine_diff_density_min -0.917
_refine_diff_density_rms 0.139
_refine_ls_extinction_method none
_refine_ls_goodness_of_fit_ref 0.957
_refine_ls_hydrogen_treatment 'riding model'
_refine_ls_matrix_type full
_refine_ls_number_parameters 406
_refine_ls_number_reflns 5500
_refine_ls_number_restraints 0
_refine_ls_restrained_S_all 0.957
_refine_ls_R_factor_all 0.1725
_refine_ls_R_factor_gt 0.0574
_refine_ls_shift/su_max 0.003
_refine_ls_shift/su_mean 0.000
_refine_ls_structure_factor_coef Fsqd
_refine_ls_weighting_details 'calc w=1/[\s^2^(Fo^2^)+(0.0574P)^2^+0.0000P] where P=(Fo^2^+2Fc^2^)/3'
_refine_ls_weighting_scheme calc
_refine_ls_wR_factor_gt 0.1053
_refine_ls_wR_factor_ref 0.1414
_reflns_number_gt 2836
_reflns_number_total 5500
_reflns_threshold_expression >2sigma(I)
_cod_data_source_file b307216a.txt
_cod_data_source_block rencarbenep2cl
_cod_depositor_comments
;
The following automatic conversions were performed:

'_exptl_absorpt_correction_type' tag value 'Psi-Scans' was replaced
with 'psi-scan' value.

Automatic conversion script
Id: cif_fix_values 1646 2011-03-28 12:23:43Z adriana 
;
_cod_original_sg_symbol_H-M P21/c
_cod_database_code 7104815

loop_
_symmetry_equiv_pos_as_xyz
'x, y, z'
'-x, y+1/2, -z+1/2'
'-x, -y, -z'
'x, -y-1/2, z-1/2'

loop_
_atom_site_label
_atom_site_type_symbol
_atom_site_fract_x
_atom_site_fract_y
_atom_site_fract_z
_atom_site_U_iso_or_equiv
_atom_site_adp_type
_atom_site_occupancy
_atom_site_symmetry_multiplicity
_atom_site_calc_flag
_atom_site_refinement_flags
_atom_site_disorder_assembly
_atom_site_disorder_group
Re1 Re 0.66038(5) 0.117751(18) 0.36491(6) 0.0481(2) Uani 1 1 d . . .
N10 N 0.7529(9) 0.1596(3) 0.4773(13) 0.076(4) Uani 1 1 d . . .
Cl1 Cl 0.7758(4) 0.10599(16) 0.2207(4) 0.0939(16) Uani 1 1 d . . .
Cl2 Cl 0.5217(4) 0.05106(12) 0.2823(4) 0.0786(12) Uani 1 1 d . . .
C1 C 0.5331(13) 0.1567(4) 0.2053(13) 0.045(3) Uani 1 1 d . . .
C2 C 0.3795(13) 0.1851(4) 0.0211(13) 0.048(3) Uani 1 1 d . . .
N1 N 0.4346(10) 0.1472(3) 0.0835(10) 0.048(3) Uani 1 1 d . . .
N2 N 0.5295(10) 0.1996(4) 0.2041(11) 0.053(3) Uani 1 1 d . . .
N3 N 0.4333(10) 0.2178(3) 0.0924(11) 0.053(3) Uani 1 1 d . . .
C11 C 0.3938(13) 0.1058(4) 0.0177(13) 0.050(4) Uani 1 1 d . . .
C12 C 0.2718(14) 0.0925(5) -0.0016(15) 0.067(4) Uani 1 1 d . . .
H12 H 0.2165 0.1070 0.0299 0.080 Uiso 1 1 calc R . .
C13 C 0.2322(19) 0.0561(6) -0.0707(17) 0.085(6) Uani 1 1 d . . .
H13 H 0.1460 0.0463 -0.0864 0.102 Uiso 1 1 calc R . .
C14 C 0.305(3) 0.0332(6) -0.1179(18) 0.112(9) Uani 1 1 d . . .
H14 H 0.2721 0.0085 -0.1643 0.134 Uiso 1 1 calc R . .
C15 C 0.425(2) 0.0475(7) -0.0951(18) 0.104(7) Uani 1 1 d . . .
H15 H 0.4800 0.0324 -0.1258 0.125 Uiso 1 1 calc R . .
C16 C 0.4759(16) 0.0859(5) -0.0239(15) 0.066(4) Uani 1 1 d . . .
H16 H 0.5616 0.0961 -0.0082 0.079 Uiso 1 1 calc R . .
C21 C 0.6176(14) 0.2295(5) 0.2953(13) 0.053(4) Uani 1 1 d . . .
C22 C 0.7420(15) 0.2314(5) 0.3056(15) 0.070(4) Uani 1 1 d . . .
H22 H 0.7758 0.2139 0.2594 0.084 Uiso 1 1 calc R . .
C23 C 0.8219(15) 0.2629(6) 0.3951(17) 0.078(5) Uani 1 1 d . . .
H23 H 0.9131 0.2643 0.4119 0.094 Uiso 1 1 calc R . .
C24 C 0.773(2) 0.2907(5) 0.4563(18) 0.090(6) Uani 1 1 d . . .
H24 H 0.8301 0.3110 0.5101 0.108 Uiso 1 1 calc R . .
C25 C 0.6488(18) 0.2896(5) 0.4419(18) 0.087(6) Uani 1 1 d . . .
H25 H 0.6137 0.3081 0.4845 0.104 Uiso 1 1 calc R . .
C26 C 0.5703(15) 0.2582(5) 0.3563(14) 0.062(4) Uani 1 1 d . . .
H26 H 0.4792 0.2570 0.3406 0.075 Uiso 1 1 calc R . .
C31 C 0.2745(14) 0.1860(4) -0.1155(15) 0.056(4) Uani 1 1 d . . .
C32 C 0.1569(18) 0.2026(5) -0.1359(17) 0.079(5) Uani 1 1 d . . .
H32 H 0.1377 0.2122 -0.0674 0.095 Uiso 1 1 calc R . .
C33 C 0.0566(17) 0.2058(6) -0.268(2) 0.097(6) Uani 1 1 d . . .
H33 H -0.0275 0.2173 -0.2830 0.117 Uiso 1 1 calc R . .
C34 C 0.085(2) 0.1918(6) -0.372(2) 0.098(6) Uani 1 1 d . . .
H34 H 0.0196 0.1949 -0.4555 0.117 Uiso 1 1 calc R . .
C35 C 0.1999(17) 0.1747(6) -0.3555(17) 0.088(6) Uani 1 1 d . . .
H35 H 0.2185 0.1642 -0.4234 0.105 Uiso 1 1 calc R . .
C36 C 0.2947(15) 0.1732(5) -0.2260(15) 0.075(5) Uani 1 1 d . . .
H36 H 0.3796 0.1627 -0.2122 0.090 Uiso 1 1 calc R . .
P1 P 0.8207(4) 0.06852(13) 0.5183(4) 0.0576(11) Uani 1 1 d . . .
C41 C 0.8298(14) 0.0623(5) 0.6867(15) 0.058(4) Uani 1 1 d . . .
C42 C 0.8648(16) 0.0955(5) 0.7762(17) 0.084(6) Uani 1 1 d . . .
H42 H 0.8881 0.1218 0.7544 0.101 Uiso 1 1 calc R . .
C43 C 0.8646(19) 0.0886(8) 0.9062(19) 0.107(7) Uani 1 1 d . . .
H43 H 0.8920 0.1103 0.9669 0.129 Uiso 1 1 calc R . .
C44 C 0.825(3) 0.0509(9) 0.937(2) 0.127(9) Uani 1 1 d . . .
H44 H 0.8204 0.0463 1.0161 0.152 Uiso 1 1 calc R . .
C45 C 0.791(3) 0.0206(9) 0.846(3) 0.169(12) Uani 1 1 d . . .
H45 H 0.7662 -0.0057 0.8655 0.203 Uiso 1 1 calc R . .
C46 C 0.792(2) 0.0261(7) 0.725(2) 0.109(7) Uani 1 1 d . . .
H46 H 0.7653 0.0036 0.6673 0.131 Uiso 1 1 calc R . .
C47 C 0.9831(14) 0.0852(5) 0.5482(17) 0.098(6) Uani 1 1 d . . .
H47A H 0.9959 0.1134 0.5820 0.147 Uiso 1 1 calc R . .
H47B H 0.9967 0.0847 0.4694 0.147 Uiso 1 1 calc R . .
H47C H 1.0467 0.0666 0.6096 0.147 Uiso 1 1 calc R . .
C48 C 0.8173(16) 0.0157(4) 0.4575(16) 0.090(6) Uani 1 1 d . . .
H48A H 0.7304 0.0033 0.4382 0.135 Uiso 1 1 calc R . .
H48B H 0.8852 -0.0012 0.5213 0.135 Uiso 1 1 calc R . .
H48C H 0.8345 0.0167 0.3807 0.135 Uiso 1 1 calc R . .
P2 P 0.5185(4) 0.12142(15) 0.4818(4) 0.0605(10) Uani 1 1 d . . .
C51 C 0.3492(13) 0.1318(4) 0.3775(13) 0.052(4) Uani 1 1 d . . .
C52 C 0.3108(15) 0.1742(5) 0.3438(17) 0.080(5) Uani 1 1 d . . .
H52 H 0.3738 0.1960 0.3721 0.096 Uiso 1 1 calc R . .
C53 C 0.179(2) 0.1826(7) 0.269(2) 0.114(8) Uani 1 1 d . . .
H53 H 0.1504 0.2100 0.2416 0.137 Uiso 1 1 calc R . .
C54 C 0.094(2) 0.1499(10) 0.237(2) 0.124(10) Uani 1 1 d . . .
H54 H 0.0022 0.1552 0.1929 0.149 Uiso 1 1 calc R . .
C55 C 0.134(2) 0.1113(9) 0.264(2) 0.137(10) Uani 1 1 d . . .
H55 H 0.0716 0.0895 0.2320 0.164 Uiso 1 1 calc R . .
C56 C 0.2598(16) 0.1015(5) 0.3366(17) 0.079(5) Uani 1 1 d . . .
H56 H 0.2848 0.0735 0.3583 0.095 Uiso 1 1 calc R . .
C57 C 0.5089(16) 0.0781(6) 0.5836(17) 0.110(7) Uani 1 1 d . . .
H57A H 0.5980 0.0709 0.6436 0.165 Uiso 1 1 calc R . .
H57B H 0.4681 0.0540 0.5310 0.165 Uiso 1 1 calc R . .
H57C H 0.4556 0.0867 0.6299 0.165 Uiso 1 1 calc R . .
C58 C 0.5617(15) 0.1653(6) 0.6015(17) 0.117(8) Uani 1 1 d . . .
H58A H 0.6532 0.1621 0.6624 0.176 Uiso 1 1 calc R . .
H58B H 0.5026 0.1644 0.6460 0.176 Uiso 1 1 calc R . .
H58C H 0.5517 0.1919 0.5578 0.176 Uiso 1 1 calc R . .

loop_
_atom_site_aniso_label
_atom_site_aniso_U_11
_atom_site_aniso_U_22
_atom_site_aniso_U_33
_atom_site_aniso_U_23
_atom_site_aniso_U_13
_atom_site_aniso_U_12
Re1 0.0425(3) 0.0483(3) 0.0536(3) 0.0050(4) 0.0191(2) 0.0089(4)
N10 0.016(5) 0.048(8) 0.125(11) 0.042(8) -0.013(6) -0.005(5)
Cl1 0.067(3) 0.148(5) 0.085(3) 0.007(3) 0.050(2) 0.021(3)
Cl2 0.078(3) 0.058(3) 0.085(3) -0.005(2) 0.017(2) 0.003(2)
C1 0.050(8) 0.038(8) 0.058(9) -0.006(7) 0.034(8) -0.001(6)
C2 0.049(8) 0.047(9) 0.044(9) 0.012(8) 0.014(7) 0.016(7)
N1 0.040(6) 0.057(8) 0.040(7) -0.001(6) 0.009(6) 0.005(6)
N2 0.037(6) 0.057(8) 0.054(8) -0.003(7) 0.006(6) -0.003(6)
N3 0.048(7) 0.042(7) 0.055(8) 0.001(6) 0.008(6) 0.001(6)
C11 0.049(8) 0.051(10) 0.045(8) -0.017(7) 0.016(7) -0.016(7)
C12 0.048(9) 0.058(10) 0.081(12) -0.007(9) 0.013(9) 0.002(8)
C13 0.091(14) 0.076(14) 0.067(13) 0.003(11) 0.009(11) -0.028(12)
C14 0.17(2) 0.060(14) 0.055(13) -0.029(10) -0.013(15) -0.015(15)
C15 0.127(19) 0.113(19) 0.057(13) -0.016(12) 0.021(14) 0.047(15)
C16 0.080(12) 0.061(11) 0.060(11) 0.002(9) 0.033(10) 0.015(9)
C21 0.056(9) 0.057(10) 0.055(9) 0.006(8) 0.032(8) -0.004(8)
C22 0.064(11) 0.064(11) 0.076(12) -0.003(9) 0.021(9) -0.018(9)
C23 0.045(10) 0.084(14) 0.096(14) 0.026(12) 0.018(10) -0.011(10)
C24 0.102(16) 0.059(12) 0.108(16) -0.008(11) 0.040(13) -0.021(11)
C25 0.073(12) 0.077(13) 0.115(16) 0.002(11) 0.042(12) -0.023(10)
C26 0.057(10) 0.058(10) 0.066(10) -0.001(9) 0.019(9) -0.012(8)
C31 0.042(8) 0.047(9) 0.064(11) 0.014(8) 0.006(8) 0.001(7)
C32 0.074(11) 0.083(12) 0.067(11) -0.006(11) 0.014(9) 0.016(11)
C33 0.062(11) 0.095(15) 0.106(16) 0.016(13) 0.004(12) 0.039(10)
C34 0.075(14) 0.102(16) 0.098(16) -0.002(13) 0.016(13) -0.021(12)
C35 0.054(11) 0.132(17) 0.071(13) -0.010(12) 0.018(10) -0.020(11)
C36 0.050(9) 0.108(14) 0.058(11) 0.002(10) 0.014(9) -0.013(9)
P1 0.051(2) 0.052(3) 0.061(3) 0.004(2) 0.013(2) 0.0134(19)
C41 0.057(9) 0.049(10) 0.072(11) 0.008(9) 0.029(9) 0.006(8)
C42 0.084(12) 0.058(11) 0.067(13) 0.006(10) -0.015(10) 0.026(9)
C43 0.100(15) 0.122(19) 0.065(14) -0.022(13) -0.005(12) 0.049(14)
C44 0.18(2) 0.11(2) 0.10(2) 0.060(17) 0.066(19) 0.056(19)
C45 0.22(3) 0.11(2) 0.15(3) 0.02(2) 0.05(3) 0.02(2)
C46 0.148(19) 0.098(18) 0.084(16) 0.028(13) 0.048(15) 0.025(14)
C47 0.046(9) 0.121(15) 0.129(16) 0.042(13) 0.038(10) 0.025(10)
C48 0.104(13) 0.060(11) 0.099(14) -0.015(10) 0.035(11) 0.029(10)
P2 0.050(2) 0.075(3) 0.060(2) 0.010(3) 0.0245(19) 0.012(2)
C51 0.045(8) 0.053(10) 0.069(10) 0.001(8) 0.033(8) 0.010(7)
C52 0.049(10) 0.076(12) 0.113(15) 0.014(11) 0.029(10) 0.007(9)
C53 0.105(17) 0.088(16) 0.14(2) 0.051(15) 0.041(16) 0.062(13)
C54 0.053(13) 0.16(3) 0.14(2) 0.00(2) 0.015(13) 0.028(16)
C55 0.065(16) 0.18(3) 0.15(2) -0.06(2) 0.031(15) -0.043(16)
C56 0.053(10) 0.052(10) 0.107(14) -0.012(9) 0.006(10) -0.019(8)
C57 0.073(12) 0.160(19) 0.102(15) 0.078(14) 0.041(11) 0.031(12)
C58 0.056(11) 0.18(2) 0.104(15) -0.079(15) 0.016(11) 0.006(12)

loop_
_atom_type_symbol
_atom_type_description
_atom_type_scat_dispersion_real
_atom_type_scat_dispersion_imag
_atom_type_scat_source
C C 0.0033 0.0016 'International Tables Vol C Tables 4.2.6.8 and 6.1.1.4'
H H 0.0000 0.0000 'International Tables Vol C Tables 4.2.6.8 and 6.1.1.4'
Cl Cl 0.1484 0.1585 'International Tables Vol C Tables 4.2.6.8 and 6.1.1.4'
N N 0.0061 0.0033 'International Tables Vol C Tables 4.2.6.8 and 6.1.1.4'
P P 0.1023 0.0942 'International Tables Vol C Tables 4.2.6.8 and 6.1.1.4'
Re Re -1.0185 7.2310 'International Tables Vol C Tables 4.2.6.8 and 6.1.1.4'

loop_
_geom_angle_atom_site_label_1
_geom_angle_atom_site_label_2
_geom_angle_atom_site_label_3
_geom_angle
_geom_angle_site_symmetry_1
_geom_angle_site_symmetry_3
_geom_angle_publ_flag
N10 Re1 C1 99.1(5) . . ?
N10 Re1 P2 82.8(4) . . ?
C1 Re1 P2 95.6(3) . . ?
N10 Re1 Cl1 106.9(4) . . ?
C1 Re1 Cl1 81.6(3) . . ?
P2 Re1 Cl1 170.23(16) . . ?
N10 Re1 P1 85.9(3) . . ?
C1 Re1 P1 169.7(3) . . ?
P2 Re1 P1 93.91(14) . . ?
Cl1 Re1 P1 88.32(15) . . ?
N10 Re1 Cl2 159.1(4) . . ?
C1 Re1 Cl2 94.5(4) . . ?
P2 Re1 Cl2 80.13(15) . . ?
Cl1 Re1 Cl2 90.71(16) . . ?
P1 Re1 Cl2 83.25(14) . . ?
N2 C1 N1 101.4(11) . . ?
N2 C1 Re1 125.7(10) . . ?
N1 C1 Re1 132.9(9) . . ?
N3 C2 N1 111.9(11) . . ?
N3 C2 C31 126.1(12) . . ?
N1 C2 C31 121.9(13) . . ?
C2 N1 C1 108.5(11) . . ?
C2 N1 C11 121.4(11) . . ?
C1 N1 C11 130.0(11) . . ?
C1 N2 N3 115.2(11) . . ?
C1 N2 C21 129.7(12) . . ?
N3 N2 C21 114.8(11) . . ?
C2 N3 N2 102.9(10) . . ?
C12 C11 C16 124.1(14) . . ?
C12 C11 N1 116.3(13) . . ?
C16 C11 N1 119.5(13) . . ?
C11 C12 C13 115.5(16) . . ?
C14 C13 C12 126.1(19) . . ?
C15 C14 C13 116.0(19) . . ?
C14 C15 C16 122(2) . . ?
C11 C16 C15 116.2(16) . . ?
C22 C21 C26 120.7(15) . . ?
C22 C21 N2 117.2(14) . . ?
C26 C21 N2 121.6(13) . . ?
C21 C22 C23 113.7(15) . . ?
C24 C23 C22 124.2(15) . . ?
C25 C24 C23 121.4(18) . . ?
C24 C25 C26 114.8(18) . . ?
C21 C26 C25 124.9(15) . . ?
C32 C31 C36 116.2(15) . . ?
C32 C31 C2 118.0(16) . . ?
C36 C31 C2 125.6(13) . . ?
C31 C32 C33 118.9(17) . . ?
C34 C33 C32 121.1(16) . . ?
C35 C34 C33 121.6(19) . . ?
C34 C35 C36 114.9(18) . . ?
C31 C36 C35 127.1(15) . . ?
C47 P1 C48 102.7(8) . . ?
C47 P1 C41 101.3(8) . . ?
C48 P1 C41 106.0(8) . . ?
C47 P1 Re1 108.7(6) . . ?
C48 P1 Re1 114.5(6) . . ?
C41 P1 Re1 121.3(5) . . ?
C46 C41 C42 115.7(17) . . ?
C46 C41 P1 121.1(15) . . ?
C42 C41 P1 123.0(13) . . ?
C41 C42 C43 120.0(17) . . ?
C44 C43 C42 120(2) . . ?
C45 C44 C43 116(2) . . ?
C44 C45 C46 124(3) . . ?
C41 C46 C45 123(2) . . ?
C51 P2 C57 104.9(7) . . ?
C51 P2 C58 103.9(7) . . ?
C57 P2 C58 99.2(9) . . ?
C51 P2 Re1 111.2(5) . . ?
C57 P2 Re1 121.6(6) . . ?
C58 P2 Re1 114.0(6) . . ?
C56 C51 C52 120.2(14) . . ?
C56 C51 P2 121.6(12) . . ?
C52 C51 P2 118.2(11) . . ?
C53 C52 C51 118.4(17) . . ?
C54 C53 C52 117.4(19) . . ?
C55 C54 C53 122(2) . . ?
C54 C55 C56 122(2) . . ?
C51 C56 C55 119.0(17) . . ?

loop_
_geom_bond_atom_site_label_1
_geom_bond_atom_site_label_2
_geom_bond_distance
_geom_bond_site_symmetry_2
_geom_bond_publ_flag
Re1 N10 1.831(12) . ?
Re1 C1 2.167(14) . ?
Re1 P2 2.396(4) . ?
Re1 Cl1 2.448(4) . ?
Re1 P1 2.459(4) . ?
Re1 Cl2 2.540(4) . ?
C1 N2 1.356(15) . ?
C1 N1 1.400(15) . ?
C2 N3 1.298(15) . ?
C2 N1 1.397(15) . ?
C2 C31 1.510(18) . ?
N1 C11 1.482(15) . ?
N2 N3 1.401(13) . ?
N2 C21 1.443(16) . ?
C11 C12 1.320(17) . ?
C11 C16 1.320(17) . ?
C12 C13 1.36(2) . ?
C13 C14 1.33(2) . ?
C14 C15 1.30(3) . ?
C15 C16 1.44(2) . ?
C21 C22 1.306(17) . ?
C21 C26 1.358(18) . ?
C22 C23 1.44(2) . ?
C23 C24 1.35(2) . ?
C24 C25 1.29(2) . ?
C25 C26 1.41(2) . ?
C31 C32 1.311(19) . ?
C31 C36 1.41(2) . ?
C32 C33 1.46(2) . ?
C33 C34 1.41(2) . ?
C34 C35 1.30(2) . ?
C35 C36 1.42(2) . ?
P1 C47 1.735(14) . ?
P1 C48 1.801(14) . ?
P1 C41 1.879(16) . ?
C41 C46 1.34(2) . ?
C41 C42 1.40(2) . ?
C42 C43 1.49(2) . ?
C43 C44 1.36(3) . ?
C44 C45 1.35(3) . ?
C45 C46 1.38(3) . ?
P2 C51 1.771(13) . ?
P2 C57 1.818(15) . ?
P2 C58 1.863(16) . ?
C51 C56 1.309(18) . ?
C51 C52 1.410(18) . ?
C52 C53 1.36(2) . ?
C53 C54 1.34(3) . ?
C54 C55 1.29(3) . ?
C55 C56 1.32(2) . ?
